data_2229123
loop_
_publ_author_name
'Wang, Li'
'Jiao, Shuo'
'Shi, Peng'
'Wei, Ge-Hong'

_publ_section_title
;
 1-[4-(2-Chloroethoxy)-2-hydroxyphenyl]ethanone
;
_journal_coeditor_code JH2251
_journal_issue 2
_journal_name_full 'Acta Crystallographica Section E'
_journal_page_first o461
_journal_paper_doi 10.1107/S1600536810054632
_journal_volume 67
_journal_year 2011
_chemical_formula_iupac 'C10 H11 Cl O3'
_chemical_formula_moiety 'C10 H11 Cl O3'
_chemical_formula_sum 'C10 H11 Cl O3'
_chemical_formula_weight 214.64
_chemical_melting_point_gt 375
_chemical_melting_point_lt 376
_chemical_name_systematic
;
1-[4-(2-Chloroethoxy)-2-hydroxyphenyl]ethanone
;
_space_group_IT_number 29
_symmetry_cell_setting orthorhombic
_symmetry_space_group_name_Hall 'P 2c -2ac'
_symmetry_space_group_name_H-M 'P c a 21'
_atom_sites_solution_hydrogens geom
_atom_sites_solution_primary direct
_atom_sites_solution_secondary difmap
_audit_creation_method SHELXL-97
_cell_angle_alpha 90.00
_cell_angle_beta 90.00
_cell_angle_gamma 90.00
_cell_formula_units_Z 4
_cell_length_a 8.9970(7)
_cell_length_b 5.3258(4)
_cell_length_c 20.6307(17)
_cell_measurement_reflns_used 1122
_cell_measurement_temperature 298(2)
_cell_measurement_theta_max 21.682
_cell_measurement_theta_min 3.826
_cell_volume 988.55(13)
_computing_cell_refinement 'SAINT (Siemens, 1996)'
_computing_data_collection 'SMART (Siemens, 1996)'
_computing_data_reduction 'SAINT (Siemens, 1996)'
_computing_molecular_graphics 'SHELXTL (Sheldrick, 2008)'
_computing_publication_material 'SHELXTL (Sheldrick, 2008)'
_computing_structure_refinement 'SHELXL97 (Sheldrick, 2008)'
_computing_structure_solution 'SHELXS97 (Sheldrick, 2008)'
_diffrn_ambient_temperature 298(2)
_diffrn_measured_fraction_theta_full 0.999
_diffrn_measured_fraction_theta_max 0.999
_diffrn_measurement_device_type 'Siemens SMART CCD area-detector'
_diffrn_measurement_method 'phi and omega scans'
_diffrn_radiation_monochromator graphite
_diffrn_radiation_source 'fine-focus sealed tube'
_diffrn_radiation_type MoK\a
_diffrn_radiation_wavelength 0.71073
_diffrn_reflns_av_R_equivalents 0.0630
_diffrn_reflns_av_sigmaI/netI 0.0804
_diffrn_reflns_limit_h_max 8
_diffrn_reflns_limit_h_min -10
_diffrn_reflns_limit_k_max 6
_diffrn_reflns_limit_k_min -6
_diffrn_reflns_limit_l_max 20
_diffrn_reflns_limit_l_min -24
_diffrn_reflns_number 4434
_diffrn_reflns_theta_full 25.00
_diffrn_reflns_theta_max 25.00
_diffrn_reflns_theta_min 3.83
_exptl_absorpt_coefficient_mu 0.363
_exptl_absorpt_correction_T_max 0.9309
_exptl_absorpt_correction_T_min 0.8684
_exptl_absorpt_correction_type multi-scan
_exptl_absorpt_process_details '(SADABS; Sheldrick, 1996)'
_exptl_crystal_colour colourless
_exptl_crystal_density_diffrn 1.442
_exptl_crystal_density_method 'not measured'
_exptl_crystal_description orthorhombic
_exptl_crystal_F_000 448
_exptl_crystal_size_max 0.40
_exptl_crystal_size_mid 0.39
_exptl_crystal_size_min 0.20
_refine_diff_density_max 0.235
_refine_diff_density_min -0.213
_refine_ls_abs_structure_details 'Flack (1983), <b>758 Friedel pairs</b>'
_refine_ls_abs_structure_Flack 0.10(14)
_refine_ls_extinction_method none
_refine_ls_goodness_of_fit_ref 1.067
_refine_ls_hydrogen_treatment constr
_refine_ls_matrix_type full
_refine_ls_number_parameters 127
_refine_ls_number_reflns 1664
_refine_ls_number_restraints 1
_refine_ls_restrained_S_all 1.067
_refine_ls_R_factor_all 0.0867
_refine_ls_R_factor_gt 0.0521
_refine_ls_shift/su_max 0.000
_refine_ls_shift/su_mean 0.000
_refine_ls_structure_factor_coef Fsqd
_refine_ls_weighting_details 'calc w=1/[\s^2^(Fo^2^)+(0.0604P)^2^+0.0181P] where P=(Fo^2^+2Fc^2^)/3'
_refine_ls_weighting_scheme calc
_refine_ls_wR_factor_gt 0.1228
_refine_ls_wR_factor_ref 0.1412
_reflns_number_gt 1121
_reflns_number_total 1664
_reflns_threshold_expression I>2sigma(I)
_cod_data_source_file jh2251.cif
_cod_data_source_block I
_cod_database_code 2229123
_cod_database_fobs_code 2229123

loop_
_symmetry_equiv_pos_as_xyz
'x, y, z'
'-x, -y, z+1/2'
'x+1/2, -y, z'
'-x+1/2, y, z+1/2'

loop_
_atom_site_type_symbol
_atom_site_label
_atom_site_fract_x
_atom_site_fract_y
_atom_site_fract_z
_atom_site_U_iso_or_equiv
_atom_site_adp_type
_atom_site_calc_flag
_atom_site_refinement_flags
_atom_site_occupancy
_atom_site_disorder_assembly
_atom_site_disorder_group
Cl Cl1 -0.15098(17) 0.8043(3) 0.62958(8) 0.0704(5) Uani d . 1 . .
O O1 0.2660(4) 0.6840(7) 1.02143(16) 0.0554(10) Uani d . 1 . .
O O2 0.1105(4) 0.4294(7) 0.94300(15) 0.0518(9) Uani d . 1 . .
H H2 0.1390 0.4778 0.9786 0.078 Uiso calc R 1 . .
O O3 0.1071(4) 0.6890(7) 0.72354(16) 0.0560(10) Uani d . 1 . .
C C1 0.4075(6) 1.0330(9) 0.9931(3) 0.0535(14) Uani d . 1 . .
H H1A 0.4253 1.0346 1.0390 0.080 Uiso calc R 1 . .
H H1B 0.3628 1.1890 0.9803 0.080 Uiso calc R 1 . .
H H1C 0.5000 1.0116 0.9706 0.080 Uiso calc R 1 . .
C C2 0.3071(5) 0.8247(9) 0.9769(2) 0.0399(11) Uani d . 1 . .
C C3 0.2555(5) 0.7861(9) 0.9118(2) 0.0387(11) Uani d . 1 . .
C C4 0.1582(5) 0.5869(9) 0.8976(2) 0.0384(11) Uani d . 1 . .
C C5 0.1058(5) 0.5501(9) 0.8351(2) 0.0414(12) Uani d . 1 . .
H H5 0.0405 0.4190 0.8265 0.050 Uiso calc R 1 . .
C C6 0.1495(5) 0.7049(9) 0.7863(2) 0.0401(12) Uani d . 1 . .
C C7 0.2485(6) 0.9076(9) 0.7991(3) 0.0480(13) Uani d . 1 . .
H H7 0.2794 1.0143 0.7660 0.058 Uiso calc R 1 . .
C C8 0.2962(5) 0.9404(9) 0.8603(2) 0.0451(13) Uani d . 1 . .
H H8 0.3599 1.0739 0.8687 0.054 Uiso calc R 1 . .
C C9 0.0041(6) 0.4949(9) 0.7074(2) 0.0518(13) Uani d . 1 . .
H H9A -0.0826 0.5050 0.7352 0.062 Uiso calc R 1 . .
H H9B 0.0499 0.3316 0.7133 0.062 Uiso calc R 1 . .
C C10 -0.0399(6) 0.5287(9) 0.6389(3) 0.0571(14) Uani d . 1 . .
H H10A -0.0957 0.3831 0.6245 0.068 Uiso calc R 1 . .
H H10B 0.0484 0.5425 0.6122 0.068 Uiso calc R 1 . .

loop_
_atom_site_aniso_label
_atom_site_aniso_U_11
_atom_site_aniso_U_22
_atom_site_aniso_U_33
_atom_site_aniso_U_12
_atom_site_aniso_U_13
_atom_site_aniso_U_23
Cl1 0.0739(9) 0.0668(9) 0.0706(9) 0.0068(7) -0.0081(8) 0.0050(10)
O1 0.065(2) 0.055(2) 0.046(2) -0.009(2) -0.0029(19) 0.0086(19)
O2 0.062(2) 0.046(2) 0.0474(19) -0.0151(18) -0.0008(16) 0.0123(17)
O3 0.061(2) 0.063(2) 0.044(2) -0.0216(19) -0.0055(16) 0.0038(19)
C1 0.049(3) 0.051(3) 0.061(3) 0.002(3) -0.008(3) -0.007(3)
C2 0.032(2) 0.044(3) 0.044(3) 0.010(2) 0.003(2) -0.004(3)
C3 0.033(2) 0.039(3) 0.044(3) 0.001(2) 0.007(2) 0.003(2)
C4 0.039(3) 0.038(3) 0.039(3) 0.009(2) 0.003(2) 0.006(2)
C5 0.046(3) 0.032(3) 0.046(3) -0.003(2) 0.001(2) 0.003(2)
C6 0.045(3) 0.039(3) 0.036(3) -0.001(2) 0.002(2) -0.005(2)
C7 0.050(3) 0.038(3) 0.056(3) -0.011(2) 0.007(3) 0.011(3)
C8 0.043(3) 0.040(3) 0.052(3) -0.008(2) 0.000(2) -0.002(2)
C9 0.053(3) 0.048(3) 0.055(3) -0.003(3) -0.005(3) -0.001(2)
C10 0.062(3) 0.055(3) 0.055(3) 0.002(3) -0.001(3) -0.014(3)

loop_
_atom_type_symbol
_atom_type_description
_atom_type_scat_dispersion_real
_atom_type_scat_dispersion_imag
_atom_type_scat_source
C C 0.0033 0.0016 'International Tables Vol C Tables 4.2.6.8 and 6.1.1.4'
H H 0.0000 0.0000 'International Tables Vol C Tables 4.2.6.8 and 6.1.1.4'
O O 0.0106 0.0060 'International Tables Vol C Tables 4.2.6.8 and 6.1.1.4'
Cl Cl 0.1484 0.1585 'International Tables Vol C Tables 4.2.6.8 and 6.1.1.4'

loop_
_geom_angle_atom_site_label_1
_geom_angle_atom_site_label_2
_geom_angle_atom_site_label_3
_geom_angle_site_symmetry_1
_geom_angle_site_symmetry_3
_geom_angle
_geom_angle_publ_flag
C4 O2 H2 . . 109.5 ?
C6 O3 C9 . . 116.9(4) ?
C2 C1 H1A . . 109.5 ?
C2 C1 H1B . . 109.5 ?
H1A C1 H1B . . 109.5 ?
C2 C1 H1C . . 109.5 ?
H1A C1 H1C . . 109.5 ?
H1B C1 H1C . . 109.5 ?
O1 C2 C3 . . 120.6(4) ?
O1 C2 C1 . . 118.1(4) ?
C3 C2 C1 . . 121.3(5) ?
C8 C3 C4 . . 116.7(4) ?
C8 C3 C2 . . 123.0(5) ?
C4 C3 C2 . . 120.3(4) ?
O2 C4 C5 . . 117.2(4) ?
O2 C4 C3 . . 122.0(4) ?
C5 C4 C3 . . 120.8(4) ?
C6 C5 C4 . . 120.3(4) ?
C6 C5 H5 . . 119.8 ?
C4 C5 H5 . . 119.8 ?
O3 C6 C5 . . 126.1(4) ?
O3 C6 C7 . . 113.7(4) ?
C5 C6 C7 . . 120.2(4) ?
C8 C7 C6 . . 118.2(5) ?
C8 C7 H7 . . 120.9 ?
C6 C7 H7 . . 120.9 ?
C7 C8 C3 . . 123.8(5) ?
C7 C8 H8 . . 118.1 ?
C3 C8 H8 . . 118.1 ?
O3 C9 C10 . . 108.0(4) ?
O3 C9 H9A . . 110.1 ?
C10 C9 H9A . . 110.1 ?
O3 C9 H9B . . 110.1 ?
C10 C9 H9B . . 110.1 ?
H9A C9 H9B . . 108.4 ?
C9 C10 Cl1 . . 110.7(4) ?
C9 C10 H10A . . 109.5 ?
Cl1 C10 H10A . . 109.5 ?
C9 C10 H10B . . 109.5 ?
Cl1 C10 H10B . . 109.5 ?
H10A C10 H10B . . 108.1 ?

loop_
_geom_bond_atom_site_label_1
_geom_bond_atom_site_label_2
_geom_bond_site_symmetry_2
_geom_bond_distance
_geom_bond_publ_flag
Cl1 C10 . 1.787(5) ?
O1 C2 . 1.242(6) ?
O2 C4 . 1.329(5) ?
O2 H2 . 0.8200 ?
O3 C6 . 1.352(6) ?
O3 C9 . 1.428(6) ?
C1 C2 . 1.469(7) ?
C1 H1A . 0.9600 ?
C1 H1B . 0.9600 ?
C1 H1C . 0.9600 ?
C2 C3 . 1.436(7) ?
C3 C8 . 1.392(7) ?
C3 C4 . 1.407(7) ?
C4 C5 . 1.387(7) ?
C5 C6 . 1.359(6) ?
C5 H5 . 0.9300 ?
C6 C7 . 1.425(6) ?
C7 C8 . 1.344(7) ?
C7 H7 . 0.9300 ?
C8 H8 . 0.9300 ?
C9 C10 . 1.477(8) ?
C9 H9A . 0.9700 ?
C9 H9B . 0.9700 ?
C10 H10A . 0.9700 ?
C10 H10B . 0.9700 ?

loop_
_geom_hbond_atom_site_label_D
_geom_hbond_atom_site_label_H
_geom_hbond_atom_site_label_A
_geom_hbond_site_symmetry_A
_geom_hbond_distance_DH
_geom_hbond_distance_HA
_geom_hbond_distance_DA
_geom_hbond_angle_DHA
O2 H2 O1 . 0.82 1.81 2.533(5) 145

loop_
_geom_torsion_atom_site_label_1
_geom_torsion_atom_site_label_2
_geom_torsion_atom_site_label_3
_geom_torsion_atom_site_label_4
_geom_torsion_site_symmetry_1
_geom_torsion_site_symmetry_2
_geom_torsion_site_symmetry_3
_geom_torsion_site_symmetry_4
_geom_torsion
_geom_torsion_publ_flag
O1 C2 C3 C8 . . . . 179.0(4) ?
C1 C2 C3 C8 . . . . 0.0(7) ?
O1 C2 C3 C4 . . . . -0.4(7) ?
C1 C2 C3 C4 . . . . -179.3(4) ?
C8 C3 C4 O2 . . . . -179.2(4) ?
C2 C3 C4 O2 . . . . 0.2(6) ?
C8 C3 C4 C5 . . . . -0.4(6) ?
C2 C3 C4 C5 . . . . 179.0(4) ?
O2 C4 C5 C6 . . . . 179.7(4) ?
C3 C4 C5 C6 . . . . 0.8(7) ?
C9 O3 C6 C5 . . . . 1.6(7) ?
C9 O3 C6 C7 . . . . -178.1(4) ?
C4 C5 C6 O3 . . . . 179.8(4) ?
C4 C5 C6 C7 . . . . -0.5(7) ?
O3 C6 C7 C8 . . . . 179.5(4) ?
C5 C6 C7 C8 . . . . -0.2(7) ?
C6 C7 C8 C3 . . . . 0.7(7) ?
C4 C3 C8 C7 . . . . -0.4(7) ?
C2 C3 C8 C7 . . . . -179.7(4) ?
C6 O3 C9 C10 . . . . 173.7(4) ?
O3 C9 C10 Cl1 . . . . -69.2(5) ?

loop_
_cod_related_entry_id
_cod_related_entry_database
_cod_related_entry_code
1 ChemSpider 21522296
